data_4133423
loop_
_publ_author_name
'Godfrey, Nicole A.'
'Schatz, Devon J.'
'Pronin, Sergey V.'

_publ_section_title
;
 Twelve-Step Asymmetric Synthesis of (-)-Nodulisporic Acid C.
;
_journal_issue 40
_journal_name_full 'Journal of the American Chemical Society'
_journal_page_first 12770
_journal_page_last 12774
_journal_paper_doi 10.1021/jacs.8b09965
_journal_volume 140
_journal_year 2018
_chemical_formula_sum 'C25 H37 Br Cl N O4 Si'
_chemical_formula_weight 559.00
_space_group_crystal_system triclinic
_space_group_IT_number 2
_space_group_name_Hall '-P 1'
_space_group_name_H-M_alt 'P -1'
_atom_sites_solution_hydrogens geom
_atom_sites_solution_primary dual
_atom_sites_solution_secondary difmap
_audit_creation_method SHELXL-2014/7
_cell_angle_alpha 72.9449(6)
_cell_angle_beta 78.4844(7)
_cell_angle_gamma 73.8845(6)
_cell_formula_units_Z 2
_cell_length_a 8.6052(4)
_cell_length_b 10.8224(6)
_cell_length_c 16.0638(8)
_cell_measurement_reflns_used 9910
_cell_measurement_temperature 133(2)
_cell_measurement_theta_max 28.76
_cell_measurement_theta_min 2.48
_cell_volume 1362.58(12)
_computing_cell_refinement 'Bruker SAINT 8.34a, 2013'
_computing_data_collection 'Bruker APEX2 2014.11-0, 2014'
_computing_data_reduction 'Bruker SAINT 8.34a, 2013'
_computing_molecular_graphics 'Bruker SHELXTL'
_computing_publication_material 'Bruker SHELXTL'
_computing_structure_refinement 'SHELXL-2014/7 (Sheldrick, 2014)'
_computing_structure_solution 'Bruker SHELXTL 2014/4'
_diffrn_ambient_temperature 133(2)
_diffrn_measured_fraction_theta_full 0.998
_diffrn_measured_fraction_theta_max 0.903
_diffrn_measurement_device_type 'Bruker SMART APEX II CCD'
_diffrn_measurement_method '\f and \w scans'
_diffrn_radiation_type MoK\a
_diffrn_radiation_wavelength 0.71073
_diffrn_reflns_av_R_equivalents 0.0169
_diffrn_reflns_av_unetI/netI 0.0219
_diffrn_reflns_Laue_measured_fraction_full 0.998
_diffrn_reflns_Laue_measured_fraction_max 0.903
_diffrn_reflns_limit_h_max 11
_diffrn_reflns_limit_h_min -11
_diffrn_reflns_limit_k_max 14
_diffrn_reflns_limit_k_min -13
_diffrn_reflns_limit_l_max 21
_diffrn_reflns_limit_l_min -20
_diffrn_reflns_number 16448
_diffrn_reflns_point_group_measured_fraction_full 0.998
_diffrn_reflns_point_group_measured_fraction_max 0.903
_diffrn_reflns_theta_full 25.500
_diffrn_reflns_theta_max 28.874
_diffrn_reflns_theta_min 1.337
_diffrn_source 'fine-focus sealed tube'
_exptl_absorpt_coefficient_mu 1.680
_exptl_absorpt_correction_T_max 0.7458
_exptl_absorpt_correction_T_min 0.6090
_exptl_absorpt_correction_type multi-scan
_exptl_absorpt_process_details 'Bruker SADABS 2014/5'
_exptl_crystal_colour colorless
_exptl_crystal_density_diffrn 1.362
_exptl_crystal_density_meas ?
_exptl_crystal_density_method not_measured
_exptl_crystal_description needle
_exptl_crystal_F_000 584
_exptl_crystal_size_max 0.490
_exptl_crystal_size_mid 0.068
_exptl_crystal_size_min 0.067
_refine_diff_density_max 0.461
_refine_diff_density_min -0.245
_refine_diff_density_rms 0.056
_refine_ls_extinction_method none
_refine_ls_goodness_of_fit_ref 1.040
_refine_ls_hydrogen_treatment constr
_refine_ls_matrix_type full
_refine_ls_number_parameters 308
_refine_ls_number_reflns 6472
_refine_ls_number_restraints 0
_refine_ls_restrained_S_all 1.040
_refine_ls_R_factor_all 0.0285
_refine_ls_R_factor_gt 0.0249
_refine_ls_shift/su_max 0.002
_refine_ls_shift/su_mean 0.000
_refine_ls_structure_factor_coef Fsqd
_refine_ls_weighting_details 'w=1/[\s^2^(Fo^2^)+(0.0359P)^2^+0.4270P] where P=(Fo^2^+2Fc^2^)/3'
_refine_ls_weighting_scheme calc
_refine_ls_wR_factor_gt 0.0620
_refine_ls_wR_factor_ref 0.0639
_reflns_Friedel_coverage 0.000
_reflns_number_gt 5958
_reflns_number_total 6472
_reflns_threshold_expression 'I > 2\s(I)'
_cod_data_source_file ja8b09965_si_003.cif
_cod_data_source_block svp8
_cod_depositor_comments
;
The following automatic conversions were performed:

data item '_exptl_crystal_density_meas' value 'not_measured' was
changed to '?' -- the value is perceived as not measured.

Automatic conversion script
Id: cif_fix_values 6909 2019-04-08 15:41:33Z antanas 
;
_cod_database_code 4133423
_shelx_shelxl_version_number 2014/7
_shelx_space_group_comment
; 
The symmetry employed for this shelxl refinement is uniquely defined 
by the following loop, which should always be used as a source of 
symmetry information in preference to the above space-group names. 
They are only intended as comments. 
;
_shelx_estimated_absorpt_t_min 0.493
_shelx_estimated_absorpt_t_max 0.896
_exptl_absorpt_special_details
; 
Reflections not merged 
16448 Corrected reflections written to file svp8s.hkl 
Estimated minimum and maximum transmission:  0.6090  0.7458 
The ratio (0.8166) of these values is more reliable than their absolute values 
Additional spherical absorption correction applied with mu*r =  0.2000 
Lambda/2 correction factor = 0.00150 
;

loop_
_space_group_symop_operation_xyz
'x, y, z'
'-x, -y, -z'

loop_
_atom_site_label
_atom_site_type_symbol
_atom_site_fract_x
_atom_site_fract_y
_atom_site_fract_z
_atom_site_U_iso_or_equiv
_atom_site_adp_type
_atom_site_occupancy
_atom_site_site_symmetry_order
_atom_site_calc_flag
_atom_site_refinement_flags_posn
_atom_site_refinement_flags_adp
Br1 Br 0.61832(2) 0.41330(2) 0.41238(2) 0.01675(5) Uani 1 1 d . .
Cl1 Cl 0.01244(4) 0.31030(3) 0.44577(2) 0.01862(8) Uani 1 1 d . .
Si1 Si 0.58529(5) 0.65429(4) 0.14706(3) 0.01477(8) Uani 1 1 d . .
O1 O 0.13028(13) 1.05700(10) 0.26244(7) 0.0202(2) Uani 1 1 d . .
O2 O 0.55405(12) 0.67844(11) 0.24671(7) 0.0179(2) Uani 1 1 d . .
O3 O 0.43123(15) 0.16671(11) 0.42888(9) 0.0317(3) Uani 1 1 d . .
O4 O 0.33726(14) 0.22286(12) 0.55187(7) 0.0274(3) Uani 1 1 d . .
N1 N 0.35947(15) 0.24663(12) 0.47159(8) 0.0180(3) Uani 1 1 d . .
C1 C 0.26498(18) 0.96307(14) 0.30424(9) 0.0170(3) Uani 1 1 d . .
C2 C 0.28731(17) 0.83435(14) 0.27588(9) 0.0146(3) Uani 1 1 d . .
H2 H 0.3072 0.8563 0.2103 0.017 Uiso 1 1 calc R U
C3 C 0.42279(16) 0.71251(14) 0.31103(9) 0.0141(3) Uani 1 1 d . .
H3 H 0.4665 0.7299 0.3586 0.017 Uiso 1 1 calc R U
C4 C 0.33383(16) 0.60184(14) 0.35088(9) 0.0133(3) Uani 1 1 d . .
C5 C 0.39769(16) 0.47148(14) 0.39321(9) 0.0134(3) Uani 1 1 d . .
C6 C 0.29522(17) 0.38449(13) 0.42354(9) 0.0141(3) Uani 1 1 d . .
C7 C 0.13097(16) 0.42609(13) 0.41152(9) 0.0142(3) Uani 1 1 d . .
C8 C 0.06370(16) 0.55760(14) 0.37258(9) 0.0144(3) Uani 1 1 d . .
H8 H -0.0490 0.5872 0.3662 0.017 Uiso 1 1 calc R U
C9 C 0.16708(16) 0.64537(13) 0.34296(9) 0.0130(3) Uani 1 1 d . .
C10 C 0.12875(17) 0.78921(14) 0.30476(9) 0.0142(3) Uani 1 1 d . .
C11 C -0.01461(18) 0.87633(14) 0.30604(9) 0.0169(3) Uani 1 1 d . .
H11 H -0.1116 0.8448 0.3263 0.020 Uiso 1 1 calc R U
C12 C -0.02678(19) 1.02365(15) 0.27622(11) 0.0213(3) Uani 1 1 d . .
C13 C 0.4102(2) 1.02561(16) 0.26611(11) 0.0231(3) Uani 1 1 d . .
H13A H 0.4289 1.0385 0.2022 0.035 Uiso 1 1 calc R U
H13B H 0.5075 0.9669 0.2916 0.035 Uiso 1 1 calc R U
H13C H 0.3879 1.1117 0.2800 0.035 Uiso 1 1 calc R U
C14 C 0.23505(19) 0.94250(15) 0.40391(10) 0.0201(3) Uani 1 1 d . .
H14A H 0.2056 1.0290 0.4180 0.030 Uiso 1 1 calc R U
H14B H 0.3344 0.8883 0.4292 0.030 Uiso 1 1 calc R U
H14C H 0.1459 0.8970 0.4285 0.030 Uiso 1 1 calc R U
C15 C -0.0887(2) 1.07970(17) 0.18673(13) 0.0335(4) Uani 1 1 d . .
H15A H -0.0912 1.1748 0.1664 0.050 Uiso 1 1 calc R U
H15B H -0.1989 1.0669 0.1919 0.050 Uiso 1 1 calc R U
H15C H -0.0157 1.0334 0.1445 0.050 Uiso 1 1 calc R U
C16 C -0.1418(2) 1.09299(18) 0.34317(13) 0.0337(4) Uani 1 1 d . .
H16A H -0.1007 1.0572 0.4002 0.051 Uiso 1 1 calc R U
H16B H -0.2508 1.0776 0.3488 0.051 Uiso 1 1 calc R U
H16C H -0.1476 1.1887 0.3234 0.051 Uiso 1 1 calc R U
C17 C 0.41607(18) 0.61523(16) 0.10718(10) 0.0220(3) Uani 1 1 d . .
H17 H 0.4640 0.6013 0.0476 0.026 Uiso 1 1 calc R U
C18 C 0.3715(2) 0.48299(17) 0.15853(11) 0.0274(4) Uani 1 1 d . .
H18A H 0.4711 0.4120 0.1651 0.041 Uiso 1 1 calc R U
H18B H 0.3004 0.4620 0.1265 0.041 Uiso 1 1 calc R U
H18C H 0.3144 0.4907 0.2167 0.041 Uiso 1 1 calc R U
C19 C 0.2618(2) 0.72799(18) 0.09023(12) 0.0287(4) Uani 1 1 d . .
H19A H 0.1958 0.7367 0.1464 0.043 Uiso 1 1 calc R U
H19B H 0.1980 0.7072 0.0541 0.043 Uiso 1 1 calc R U
H19C H 0.2935 0.8117 0.0594 0.043 Uiso 1 1 calc R U
C20 C 0.63182(19) 0.81221(15) 0.07045(10) 0.0224(3) Uani 1 1 d . .
H20 H 0.5292 0.8826 0.0751 0.027 Uiso 1 1 calc R U
C21 C 0.7619(3) 0.8587(2) 0.09743(14) 0.0411(5) Uani 1 1 d . .
H21A H 0.7407 0.8515 0.1607 0.062 Uiso 1 1 calc R U
H21B H 0.7589 0.9515 0.0656 0.062 Uiso 1 1 calc R U
H21C H 0.8697 0.8030 0.0833 0.062 Uiso 1 1 calc R U
C22 C 0.6712(3) 0.81238(19) -0.02687(11) 0.0394(5) Uani 1 1 d . .
H22A H 0.7726 0.7461 -0.0359 0.059 Uiso 1 1 calc R U
H22B H 0.6842 0.9006 -0.0620 0.059 Uiso 1 1 calc R U
H22C H 0.5820 0.7906 -0.0450 0.059 Uiso 1 1 calc R U
C23 C 0.75905(18) 0.50189(15) 0.15370(10) 0.0198(3) Uani 1 1 d . .
H23 H 0.7176 0.4289 0.1993 0.024 Uiso 1 1 calc R U
C24 C 0.8057(2) 0.45515(17) 0.06871(11) 0.0307(4) Uani 1 1 d . .
H24A H 0.7121 0.4320 0.0560 0.046 Uiso 1 1 calc R U
H24B H 0.8974 0.3769 0.0758 0.046 Uiso 1 1 calc R U
H24C H 0.8374 0.5266 0.0201 0.046 Uiso 1 1 calc R U
C25 C 0.9098(2) 0.5126(2) 0.18545(14) 0.0374(4) Uani 1 1 d . .
H25A H 0.9673 0.5712 0.1385 0.056 Uiso 1 1 calc R U
H25B H 0.9825 0.4241 0.2012 0.056 Uiso 1 1 calc R U
H25C H 0.8763 0.5492 0.2370 0.056 Uiso 1 1 calc R U

loop_
_atom_site_aniso_label
_atom_site_aniso_U_11
_atom_site_aniso_U_22
_atom_site_aniso_U_33
_atom_site_aniso_U_23
_atom_site_aniso_U_13
_atom_site_aniso_U_12
Br1 0.01048(7) 0.01911(8) 0.02092(8) -0.00616(6) -0.00379(5) -0.00146(5)
Cl1 0.01452(16) 0.01562(16) 0.02682(18) -0.00374(13) -0.00404(13) -0.00605(12)
Si1 0.01249(18) 0.01817(19) 0.01448(18) -0.00561(15) 0.00001(14) -0.00458(15)
O1 0.0225(5) 0.0138(5) 0.0239(5) -0.0012(4) -0.0066(4) -0.0049(4)
O2 0.0125(5) 0.0263(5) 0.0166(5) -0.0092(4) 0.0024(4) -0.0061(4)
O3 0.0333(7) 0.0184(6) 0.0434(7) -0.0136(5) -0.0092(6) 0.0031(5)
O4 0.0253(6) 0.0293(6) 0.0222(6) 0.0038(5) -0.0061(5) -0.0064(5)
N1 0.0135(6) 0.0157(6) 0.0250(7) -0.0033(5) -0.0061(5) -0.0032(5)
C1 0.0188(7) 0.0148(6) 0.0183(7) -0.0043(5) -0.0030(5) -0.0051(5)
C2 0.0161(7) 0.0159(6) 0.0131(6) -0.0047(5) -0.0008(5) -0.0055(5)
C3 0.0136(6) 0.0174(7) 0.0130(6) -0.0060(5) 0.0006(5) -0.0056(5)
C4 0.0131(6) 0.0159(6) 0.0122(6) -0.0067(5) 0.0000(5) -0.0036(5)
C5 0.0088(6) 0.0179(7) 0.0151(6) -0.0076(5) -0.0026(5) -0.0011(5)
C6 0.0147(6) 0.0138(6) 0.0144(6) -0.0053(5) -0.0027(5) -0.0018(5)
C7 0.0134(6) 0.0154(6) 0.0158(7) -0.0056(5) -0.0009(5) -0.0056(5)
C8 0.0114(6) 0.0167(7) 0.0161(7) -0.0064(5) -0.0022(5) -0.0021(5)
C9 0.0133(6) 0.0145(6) 0.0121(6) -0.0057(5) -0.0012(5) -0.0023(5)
C10 0.0162(7) 0.0152(6) 0.0131(6) -0.0044(5) -0.0020(5) -0.0057(5)
C11 0.0163(7) 0.0166(7) 0.0181(7) -0.0050(5) -0.0024(5) -0.0034(5)
C12 0.0196(7) 0.0150(7) 0.0283(8) -0.0050(6) -0.0056(6) -0.0015(6)
C13 0.0265(8) 0.0220(7) 0.0234(8) -0.0039(6) -0.0023(6) -0.0125(6)
C14 0.0249(8) 0.0179(7) 0.0195(7) -0.0077(6) -0.0027(6) -0.0052(6)
C15 0.0387(10) 0.0232(8) 0.0390(10) 0.0036(7) -0.0216(8) -0.0081(7)
C16 0.0259(9) 0.0255(9) 0.0502(11) -0.0189(8) -0.0002(8) -0.0002(7)
C17 0.0174(7) 0.0301(8) 0.0217(8) -0.0110(6) -0.0022(6) -0.0059(6)
C18 0.0257(8) 0.0354(9) 0.0288(9) -0.0144(7) 0.0004(7) -0.0158(7)
C19 0.0191(8) 0.0414(10) 0.0307(9) -0.0179(8) -0.0075(7) -0.0031(7)
C20 0.0220(7) 0.0208(7) 0.0219(8) -0.0037(6) -0.0003(6) -0.0048(6)
C21 0.0467(12) 0.0410(11) 0.0400(11) 0.0045(9) -0.0085(9) -0.0305(9)
C22 0.0625(13) 0.0293(9) 0.0202(8) 0.0007(7) 0.0019(8) -0.0132(9)
C23 0.0173(7) 0.0206(7) 0.0193(7) -0.0047(6) 0.0001(6) -0.0033(6)
C24 0.0351(9) 0.0256(8) 0.0243(8) -0.0088(7) 0.0001(7) 0.0038(7)
C25 0.0178(8) 0.0433(11) 0.0532(12) -0.0192(9) -0.0098(8) 0.0007(7)

loop_
_atom_type_symbol
_atom_type_description
_atom_type_scat_dispersion_real
_atom_type_scat_dispersion_imag
_atom_type_scat_source
C C 0.0033 0.0016 'International Tables Vol C Tables 4.2.6.8 and 6.1.1.4'
H H 0.0000 0.0000 'International Tables Vol C Tables 4.2.6.8 and 6.1.1.4'
N N 0.0061 0.0033 'International Tables Vol C Tables 4.2.6.8 and 6.1.1.4'
O O 0.0106 0.0060 'International Tables Vol C Tables 4.2.6.8 and 6.1.1.4'
Si Si 0.0817 0.0704 'International Tables Vol C Tables 4.2.6.8 and 6.1.1.4'
Cl Cl 0.1484 0.1585 'International Tables Vol C Tables 4.2.6.8 and 6.1.1.4'
Br Br -0.2901 2.4595 'International Tables Vol C Tables 4.2.6.8 and 6.1.1.4'

loop_
_geom_angle_atom_site_label_1
_geom_angle_atom_site_label_2
_geom_angle_atom_site_label_3
_geom_angle
O2 Si1 C20 105.40(6)
O2 Si1 C23 103.43(6)
C20 Si1 C23 115.61(7)
O2 Si1 C17 118.56(6)
C20 Si1 C17 108.26(7)
C23 Si1 C17 105.98(7)
C1 O1 C12 120.13(11)
C3 O2 Si1 139.45(9)
O3 N1 O4 125.62(13)
O3 N1 C6 117.88(12)
O4 N1 C6 116.49(12)
O1 C1 C13 104.67(11)
O1 C1 C14 111.77(12)
C13 C1 C14 109.85(12)
O1 C1 C2 105.98(11)
C13 C1 C2 111.20(12)
C14 C1 C2 113.00(12)
C10 C2 C1 108.10(11)
C10 C2 C3 106.09(11)
C1 C2 C3 118.70(11)
O2 C3 C4 111.49(11)
O2 C3 C2 114.63(11)
C4 C3 C2 103.78(11)
C5 C4 C9 120.02(12)
C5 C4 C3 127.83(12)
C9 C4 C3 112.14(12)
C4 C5 C6 118.73(12)
C4 C5 Br1 120.95(10)
C6 C5 Br1 120.30(10)
C5 C6 C7 121.23(13)
C5 C6 N1 119.54(12)
C7 C6 N1 119.21(12)
C8 C7 C6 120.68(12)
C8 C7 Cl1 120.48(10)
C6 C7 Cl1 118.84(10)
C7 C8 C9 117.85(12)
C8 C9 C4 121.34(13)
C8 C9 C10 129.74(13)
C4 C9 C10 108.87(12)
C11 C10 C9 129.27(13)
C11 C10 C2 121.32(13)
C9 C10 C2 108.47(12)
C10 C11 C12 121.48(13)
O1 C12 C11 112.86(12)
O1 C12 C15 104.73(13)
C11 C12 C15 109.90(13)
O1 C12 C16 109.02(13)
C11 C12 C16 110.22(13)
C15 C12 C16 109.96(14)
C18 C17 C19 111.09(14)
C18 C17 Si1 115.12(11)
C19 C17 Si1 116.63(11)
C21 C20 C22 110.02(15)
C21 C20 Si1 113.75(12)
C22 C20 Si1 115.27(12)
C25 C23 C24 110.91(14)
C25 C23 Si1 114.46(12)
C24 C23 Si1 113.21(11)

loop_
_geom_bond_atom_site_label_1
_geom_bond_atom_site_label_2
_geom_bond_distance
Br1 C5 1.8846(13)
Cl1 C7 1.7305(14)
Si1 O2 1.6545(11)
Si1 C20 1.8829(16)
Si1 C23 1.8865(16)
Si1 C17 1.8928(16)
O1 C1 1.4437(17)
O1 C12 1.4527(18)
O2 C3 1.4161(16)
O3 N1 1.2176(17)
O4 N1 1.2247(17)
N1 C6 1.4712(18)
C1 C13 1.522(2)
C1 C14 1.529(2)
C1 C2 1.5407(19)
C2 C10 1.5165(19)
C2 C3 1.5457(19)
C3 C4 1.5146(18)
C4 C5 1.3823(19)
C4 C9 1.3998(19)
C5 C6 1.3862(19)
C6 C7 1.3937(19)
C7 C8 1.3846(19)
C8 C9 1.3982(19)
C9 C10 1.4643(19)
C10 C11 1.329(2)
C11 C12 1.504(2)
C12 C15 1.527(2)
C12 C16 1.528(2)
C17 C18 1.537(2)
C17 C19 1.541(2)
C20 C21 1.526(2)
C20 C22 1.532(2)
C23 C25 1.529(2)
C23 C24 1.534(2)

loop_
_geom_torsion_atom_site_label_1
_geom_torsion_atom_site_label_2
_geom_torsion_atom_site_label_3
_geom_torsion_atom_site_label_4
_geom_torsion
C20 Si1 O2 C3 100.53(15)
C23 Si1 O2 C3 -137.68(14)
C17 Si1 O2 C3 -20.80(17)
C12 O1 C1 C13 173.50(12)
C12 O1 C1 C14 -67.65(16)
C12 O1 C1 C2 55.87(16)
O1 C1 C2 C10 -58.58(14)
C13 C1 C2 C10 -171.76(12)
C14 C1 C2 C10 64.16(15)
O1 C1 C2 C3 -179.33(11)
C13 C1 C2 C3 67.49(16)
C14 C1 C2 C3 -56.59(16)
Si1 O2 C3 C4 69.20(18)
Si1 O2 C3 C2 -48.32(19)
C10 C2 C3 O2 126.74(12)
C1 C2 C3 O2 -111.49(13)
C10 C2 C3 C4 4.91(13)
C1 C2 C3 C4 126.68(12)
O2 C3 C4 C5 57.48(18)
C2 C3 C4 C5 -178.62(13)
O2 C3 C4 C9 -124.04(12)
C2 C3 C4 C9 -0.14(15)
C9 C4 C5 C6 3.0(2)
C3 C4 C5 C6 -178.63(13)
C9 C4 C5 Br1 -175.36(10)
C3 C4 C5 Br1 3.0(2)
C4 C5 C6 C7 0.4(2)
Br1 C5 C6 C7 178.79(10)
C4 C5 C6 N1 -177.78(12)
Br1 C5 C6 N1 0.59(18)
O3 N1 C6 C5 -83.07(17)
O4 N1 C6 C5 96.09(16)
O3 N1 C6 C7 98.69(16)
O4 N1 C6 C7 -82.15(16)
C5 C6 C7 C8 -3.2(2)
N1 C6 C7 C8 175.02(12)
C5 C6 C7 Cl1 176.58(11)
N1 C6 C7 Cl1 -5.22(17)
C6 C7 C8 C9 2.4(2)
Cl1 C7 C8 C9 -177.38(10)
C7 C8 C9 C4 1.1(2)
C7 C8 C9 C10 -175.83(13)
C5 C4 C9 C8 -3.8(2)
C3 C4 C9 C8 177.59(12)
C5 C4 C9 C10 173.68(12)
C3 C4 C9 C10 -4.93(15)
C8 C9 C10 C11 16.4(2)
C4 C9 C10 C11 -160.79(15)
C8 C9 C10 C2 -174.71(13)
C4 C9 C10 C2 8.09(15)
C1 C2 C10 C11 33.62(18)
C3 C2 C10 C11 161.94(13)
C1 C2 C10 C9 -136.31(12)
C3 C2 C10 C9 -7.99(14)
C9 C10 C11 C12 169.62(14)
C2 C10 C11 C12 2.0(2)
C1 O1 C12 C11 -21.22(18)
C1 O1 C12 C15 -140.75(13)
C1 O1 C12 C16 101.61(15)
C10 C11 C12 O1 -10.5(2)
C10 C11 C12 C15 106.02(17)
C10 C11 C12 C16 -132.63(16)
O2 Si1 C17 C18 -64.55(13)
C20 Si1 C17 C18 175.58(11)
C23 Si1 C17 C18 50.97(13)
O2 Si1 C17 C19 68.26(14)
C20 Si1 C17 C19 -51.61(14)
C23 Si1 C17 C19 -176.21(12)
O2 Si1 C20 C21 49.67(14)
C23 Si1 C20 C21 -63.86(15)
C17 Si1 C20 C21 177.48(13)
O2 Si1 C20 C22 178.08(13)
C23 Si1 C20 C22 64.55(15)
C17 Si1 C20 C22 -54.11(15)
O2 Si1 C23 C25 -54.30(13)
C20 Si1 C23 C25 60.36(14)
C17 Si1 C23 C25 -179.73(12)
O2 Si1 C23 C24 177.25(11)
C20 Si1 C23 C24 -68.09(13)
C17 Si1 C23 C24 51.82(13)
